data_4512650
loop_
_publ_author_name
'Samarasekere, Pradeep'
'Wang, Xiqu'
'Kaveevivitchai, Watchareeya'
'Jacobson, Allan J.'

_publ_section_title
;
 Reactions of Rare Earth Hydrated Nitrates and Oxides with Formamide:
 Relevant to Recycling Rare Earth Metals
;
_journal_issue 3
_journal_name_full 'Crystal Growth &amp; Design'
_journal_page_first 1119
_journal_paper_doi 10.1021/cg501421u
_journal_volume 15
_journal_year 2015
_chemical_formula_sum 'C5 H9 N2 O8 Yb'
_chemical_formula_weight 398.18
_chemical_name_systematic
;
 ?
;
_space_group_IT_number 5
_symmetry_cell_setting monoclinic
_symmetry_space_group_name_Hall 'C 2y'
_symmetry_space_group_name_H-M 'C 1 2 1'
_atom_sites_solution_hydrogens geom
_atom_sites_solution_primary direct
_atom_sites_solution_secondary difmap
_audit_creation_method SHELXL-97
_cell_angle_alpha 90.00
_cell_angle_beta 109.334(2)
_cell_angle_gamma 90.00
_cell_formula_units_Z 2
_cell_length_a 11.127(2)
_cell_length_b 7.0870(15)
_cell_length_c 6.5183(14)
_cell_measurement_temperature 293(2)
_cell_volume 485.03(17)
_computing_structure_refinement 'SHELXL-97 (Sheldrick, 1997)'
_diffrn_ambient_temperature 293(2)
_diffrn_measured_fraction_theta_full 0.998
_diffrn_measured_fraction_theta_max 0.928
_diffrn_measurement_device_type 'Bruker ApexII'
_diffrn_measurement_method 'narrow frame'
_diffrn_radiation_monochromator graphite
_diffrn_radiation_source 'fine-focus sealed tube'
_diffrn_radiation_type MoK\a
_diffrn_radiation_wavelength 0.71073
_diffrn_reflns_av_R_equivalents 0.0596
_diffrn_reflns_av_sigmaI/netI 0.0316
_diffrn_reflns_limit_h_max 14
_diffrn_reflns_limit_h_min -14
_diffrn_reflns_limit_k_max 9
_diffrn_reflns_limit_k_min -9
_diffrn_reflns_limit_l_max 4
_diffrn_reflns_limit_l_min -8
_diffrn_reflns_number 1566
_diffrn_reflns_theta_full 25.50
_diffrn_reflns_theta_max 29.13
_diffrn_reflns_theta_min 3.47
_exptl_absorpt_coefficient_mu 9.675
_exptl_absorpt_correction_T_max 0.5945
_exptl_absorpt_correction_T_min 0.2478
_exptl_absorpt_correction_type psi-scan
_exptl_absorpt_process_details 'Bruker XPREP 2008/2'
_exptl_crystal_colour Colorless
_exptl_crystal_density_diffrn 2.726
_exptl_crystal_density_method 'not measured'
_exptl_crystal_description Rhomboid
_exptl_crystal_F_000 374
_exptl_crystal_size_max 0.20
_exptl_crystal_size_mid 0.20
_exptl_crystal_size_min 0.06
_refine_diff_density_max 4.053
_refine_diff_density_min -4.723
_refine_diff_density_rms 0.417
_refine_ls_abs_structure_details 'Flack H D (1983), Acta Cryst. A39, 876-881'
_refine_ls_abs_structure_Flack -0.06(7)
_refine_ls_extinction_coef 0.013(3)
_refine_ls_extinction_expression Fc^*^=kFc[1+0.001xFc^2^\l^3^/sin(2\q)]^-1/4^
_refine_ls_extinction_method SHELXL
_refine_ls_goodness_of_fit_ref 1.080
_refine_ls_hydrogen_treatment mixed
_refine_ls_matrix_type full
_refine_ls_number_parameters 75
_refine_ls_number_reflns 1128
_refine_ls_number_restraints 1
_refine_ls_restrained_S_all 1.080
_refine_ls_R_factor_all 0.0522
_refine_ls_R_factor_gt 0.0522
_refine_ls_shift/su_max 0.000
_refine_ls_shift/su_mean 0.000
_refine_ls_structure_factor_coef Fsqd
_refine_ls_weighting_details 'calc w=1/[\s^2^(Fo^2^)+(0.0837P)^2^+33.3353P] where P=(Fo^2^+2Fc^2^)/3'
_refine_ls_weighting_scheme calc
_refine_ls_wR_factor_gt 0.1361
_refine_ls_wR_factor_ref 0.1361
_reflns_number_gt 1128
_reflns_number_total 1128
_reflns_threshold_expression >2sigma(I)
_cod_data_source_file cg501421u_si_001.cif
_cod_data_source_block 8Yb
_cod_depositor_comments
;
The following automatic conversions were performed:

'_symmetry_cell_setting' value 'Monoclinic' changed to 'monoclinic'
according to
/usr/data/users/saulius/crontab/automatic-downloads/rss-feeds/ACS/lib/dictionaries/cif_core.dic
dictionary named 'cif_core.dic' version 2.4.2 from 2011-04-26.

Automatic conversion script
Id: cif_fix_values 3008 2015-01-20 13:52:24Z robertas 

 Adding full bibliography for 4512639--4512651.cif.
;
_cod_original_sg_symbol_H-M C2
_cod_database_code 4512650

loop_
_symmetry_equiv_pos_as_xyz
'x, y, z'
'-x, y, -z'
'x+1/2, y+1/2, z'
'-x+1/2, y+1/2, -z'

loop_
_atom_site_label
_atom_site_type_symbol
_atom_site_fract_x
_atom_site_fract_y
_atom_site_fract_z
_atom_site_U_iso_or_equiv
_atom_site_adp_type
_atom_site_occupancy
_atom_site_symmetry_multiplicity
_atom_site_calc_flag
_atom_site_refinement_flags
Yb1 Yb 0.0000 0.6430 0.0000 0.0135(3) Uani 1 2 d S
O1 O 0.0072(13) 0.7885(18) 0.334(2) 0.025(2) Uani 1 1 d .
O2 O 0.1100(15) 0.427(2) 0.266(2) 0.032(3) Uani 1 1 d .
O5 O -0.1694(13) 0.838(2) -0.114(2) 0.030(3) Uani 1 1 d .
O7 O 0.1548(13) 0.483(2) -0.120(2) 0.031(3) Uani 1 1 d .
N2 N 0.154(2) 0.163(7) 0.460(3) 0.043(7) Uani 1 1 d .
H2A H 0.2206 0.2085 0.5555 0.051 Uiso 1 1 d R
H2B H 0.1308 0.0487 0.4719 0.051 Uiso 1 1 d R
C1 C 0.085(2) 0.263(3) 0.298(3) 0.032(4) Uani 1 1 d .
H1 H 0.0135 0.2078 0.1993 0.038 Uiso 1 1 calc R
C2 C -0.2367(19) 0.935(3) -0.034(3) 0.029(4) Uani 1 1 d .
H2 H -0.1981 0.9760 0.1080 0.034 Uiso 1 1 calc R
C5 C 0.0000 0.708(4) 0.5000 0.025(5) Uani 1 2 d S
H5 H 0.0000 0.5766 0.5000 0.029 Uiso 1 2 calc SR

loop_
_atom_site_aniso_label
_atom_site_aniso_U_11
_atom_site_aniso_U_22
_atom_site_aniso_U_33
_atom_site_aniso_U_23
_atom_site_aniso_U_13
_atom_site_aniso_U_12
Yb1 0.0181(4) 0.0096(4) 0.0131(4) 0.000 0.0056(2) 0.000
O1 0.038(7) 0.019(6) 0.018(5) -0.007(4) 0.012(5) -0.008(5)
O2 0.041(7) 0.019(6) 0.032(7) 0.001(5) 0.006(6) 0.006(5)
O5 0.027(6) 0.038(8) 0.028(6) 0.010(6) 0.013(5) 0.022(6)
O7 0.026(6) 0.035(8) 0.031(6) 0.003(6) 0.009(5) 0.016(5)
N2 0.063(10) 0.02(2) 0.035(7) 0.004(10) 0.006(7) 0.004(11)
C1 0.051(11) 0.025(8) 0.022(8) 0.009(7) 0.016(8) 0.001(8)
C2 0.033(9) 0.031(11) 0.026(9) -0.004(7) 0.014(7) 0.005(8)
C5 0.046(14) 0.013(8) 0.021(10) 0.000 0.018(10) 0.000

loop_
_atom_type_symbol
_atom_type_description
_atom_type_scat_dispersion_real
_atom_type_scat_dispersion_imag
_atom_type_scat_source
C C 0.0033 0.0016 'International Tables Vol C Tables 4.2.6.8 and 6.1.1.4'
H H 0.0000 0.0000 'International Tables Vol C Tables 4.2.6.8 and 6.1.1.4'
N N 0.0061 0.0033 'International Tables Vol C Tables 4.2.6.8 and 6.1.1.4'
O O 0.0106 0.0060 'International Tables Vol C Tables 4.2.6.8 and 6.1.1.4'
Yb Yb -0.3850 5.5486 'International Tables Vol C Tables 4.2.6.8 and 6.1.1.4'

loop_
_geom_angle_atom_site_label_1
_geom_angle_atom_site_label_2
_geom_angle_atom_site_label_3
_geom_angle
_geom_angle_site_symmetry_1
_geom_angle_site_symmetry_3
O5 Yb1 O5 104.5(9) 2 .
O5 Yb1 O2 145.3(5) 2 2
O5 Yb1 O2 89.0(6) . 2
O5 Yb1 O2 89.0(6) 2 .
O5 Yb1 O2 145.3(5) . .
O2 Yb1 O2 97.9(7) 2 .
O5 Yb1 O1 70.4(5) 2 .
O5 Yb1 O1 78.9(5) . .
O2 Yb1 O1 144.3(5) 2 .
O2 Yb1 O1 75.8(5) . .
O5 Yb1 O1 78.9(5) 2 2
O5 Yb1 O1 70.4(5) . 2
O2 Yb1 O1 75.8(5) 2 2
O2 Yb1 O1 144.3(5) . 2
O1 Yb1 O1 128.8(6) . 2
O5 Yb1 O7 77.6(6) 2 .
O5 Yb1 O7 142.6(5) . .
O2 Yb1 O7 72.8(6) 2 .
O2 Yb1 O7 71.1(5) . .
O1 Yb1 O7 133.7(5) . .
O1 Yb1 O7 73.5(5) 2 .
O5 Yb1 O7 142.6(5) 2 2
O5 Yb1 O7 77.6(6) . 2
O2 Yb1 O7 71.1(5) 2 2
O2 Yb1 O7 72.8(6) . 2
O1 Yb1 O7 73.5(5) . 2
O1 Yb1 O7 133.7(5) 2 2
O7 Yb1 O7 123.6(8) . 2
C5 O1 Yb1 126.8(13) . .
C1 O2 Yb1 131.0(14) . .
C2 O5 Yb1 138.9(13) . .
C2 O7 Yb1 134.4(13) 3_545 .
C1 N2 H2A 121.3 . .
C1 N2 H2B 118.7 . .
H2A N2 H2B 120.0 . .
O2 C1 N2 124(3) . .
O2 C1 H1 118.1 . .
N2 C1 H1 118.1 . .
O7 C2 O5 127.6(19) 3_455 .
O7 C2 H2 116.2 3_455 .
O5 C2 H2 116.2 . .
O1 C5 O1 125(2) . 2_556
O1 C5 H5 117.3 . .
O1 C5 H5 117.3 2_556 .

loop_
_geom_bond_atom_site_label_1
_geom_bond_atom_site_label_2
_geom_bond_distance
_geom_bond_site_symmetry_2
Yb1 O5 2.255(12) 2
Yb1 O5 2.255(12) .
Yb1 O2 2.331(14) 2
Yb1 O2 2.331(14) .
Yb1 O1 2.389(12) .
Yb1 O1 2.389(12) 2
Yb1 O7 2.401(13) .
Yb1 O7 2.401(13) 2
O1 C5 1.247(17) .
O2 C1 1.23(3) .
O5 C2 1.25(2) .
O7 C2 1.20(3) 3_545
N2 C1 1.29(4) .
N2 H2A 0.8594 .
N2 H2B 0.8597 .
C1 H1 0.9300 .
C2 O7 1.20(3) 3_455
C2 H2 0.9300 .
C5 O1 1.247(17) 2_556
C5 H5 0.9300 .
